data_4068016
loop_
_publ_author_name
'Ren, Wenshan'
'Zi, Guofu'
'Walter, Marc D.'

_publ_section_title
;
 Synthesis, Structure, and Reactivity of a Thorium Metallocene Containing
 a 2,2&#x2032;-Bipyridyl Ligand
;
_journal_issue 2
_journal_name_full Organometallics
_journal_page_first 672
_journal_paper_doi 10.1021/om201015f
_journal_volume 31
_journal_year 2012
_chemical_formula_moiety 'C44 H66 N2 Th'
_chemical_formula_sum 'C44 H66 N2 Th'
_chemical_formula_weight 855.03
_chemical_name_systematic
;

 ?

;
_space_group_IT_number 14
_symmetry_cell_setting monoclinic
_symmetry_space_group_name_Hall '-P 2ybc'
_symmetry_space_group_name_H-M 'P 1 21/c 1'
_atom_sites_solution_hydrogens geom
_atom_sites_solution_primary direct
_atom_sites_solution_secondary difmap
_audit_creation_method SHELXL-97
_cell_angle_alpha 90.00
_cell_angle_beta 102.841(3)
_cell_angle_gamma 90.00
_cell_formula_units_Z 4
_cell_length_a 18.609(4)
_cell_length_b 12.831(3)
_cell_length_c 17.548(4)
_cell_measurement_reflns_used 5611
_cell_measurement_temperature 150(2)
_cell_measurement_theta_max 26.10
_cell_measurement_theta_min 2.38
_cell_volume 4085.2(16)
_computing_cell_refinement 'Bruker SMART'
_computing_data_collection 'Bruker SMART'
_computing_data_reduction 'Bruker SAINT'
_computing_molecular_graphics 'Bruker SHELXTL'
_computing_publication_material 'Bruker SHELXTL'
_computing_structure_refinement 'SHELXL-97 (Sheldrick, 1997)'
_computing_structure_solution 'SHELXS-97 (Sheldrick, 1990)'
_diffrn_ambient_temperature 150(2)
_diffrn_measured_fraction_theta_full 0.982
_diffrn_measured_fraction_theta_max 0.982
_diffrn_measurement_device_type 'CCD area detector'
_diffrn_measurement_method 'phi and omega scans'
_diffrn_radiation_monochromator graphite
_diffrn_radiation_source 'fine-focus sealed tube'
_diffrn_radiation_type MoK\a
_diffrn_radiation_wavelength 0.71073
_diffrn_reflns_av_R_equivalents 0.0608
_diffrn_reflns_av_sigmaI/netI 0.0777
_diffrn_reflns_limit_h_max 23
_diffrn_reflns_limit_h_min -23
_diffrn_reflns_limit_k_max 16
_diffrn_reflns_limit_k_min -14
_diffrn_reflns_limit_l_max 21
_diffrn_reflns_limit_l_min -22
_diffrn_reflns_number 23416
_diffrn_reflns_theta_full 27.51
_diffrn_reflns_theta_max 27.51
_diffrn_reflns_theta_min 1.94
_exptl_absorpt_coefficient_mu 3.680
_exptl_absorpt_correction_T_max 0.5264
_exptl_absorpt_correction_T_min 0.4048
_exptl_absorpt_correction_type multi-scan
_exptl_absorpt_process_details SADABS
_exptl_crystal_colour purple
_exptl_crystal_density_diffrn 1.390
_exptl_crystal_density_method 'not measured'
_exptl_crystal_description block
_exptl_crystal_F_000 1736
_exptl_crystal_size_max 0.30
_exptl_crystal_size_mid 0.20
_exptl_crystal_size_min 0.20
_refine_diff_density_max 6.237
_refine_diff_density_min -2.741
_refine_diff_density_rms 0.176
_refine_ls_extinction_method none
_refine_ls_goodness_of_fit_ref 1.008
_refine_ls_hydrogen_treatment constr
_refine_ls_matrix_type full
_refine_ls_number_parameters 442
_refine_ls_number_reflns 9241
_refine_ls_number_restraints 0
_refine_ls_restrained_S_all 1.008
_refine_ls_R_factor_all 0.0690
_refine_ls_R_factor_gt 0.0460
_refine_ls_shift/su_max 0.001
_refine_ls_shift/su_mean 0.000
_refine_ls_structure_factor_coef Fsqd
_refine_ls_weighting_details 'calc w=1/[\s^2^(Fo^2^)+(0.0558P)^2^+0.0000P] where P=(Fo^2^+2Fc^2^)/3'
_refine_ls_weighting_scheme calc
_refine_ls_wR_factor_gt 0.1021
_refine_ls_wR_factor_ref 0.1117
_reflns_number_gt 6937
_reflns_number_total 9241
_reflns_threshold_expression >2sigma(I)
_cod_data_source_file om201015f_si_002.cif
_cod_data_source_block compound2
_cod_depositor_comments
;
The following automatic conversions were performed:

'_symmetry_cell_setting' value 'Monoclinic' changed to 'monoclinic'
according to /home/saulius/struct/CIF-dictionaries/cif_core.dic
dictionary named 'cif_core.dic' version 2.4.1 from
2010-06-29.

'_exptl_absorpt_correction_type' value 'Multi-scan'
changed to 'multi-scan' according to
/home/saulius/struct/CIF-dictionaries/cif_core.dic dictionary named
'cif_core.dic' version 2.4.1 from 2010-06-29.

Automatic conversion script
Id: cif_fix_values 1715 2011-07-08 13:25:40Z adriana 
;
_cod_original_cell_volume 4085.1(14)
_cod_original_sg_symbol_H-M P2(1)/c
_cod_database_code 4068016

loop_
_symmetry_equiv_pos_as_xyz
'x, y, z'
'-x, y+1/2, -z+1/2'
'-x, -y, -z'
'x, -y-1/2, z-1/2'

loop_
_atom_site_label
_atom_site_type_symbol
_atom_site_fract_x
_atom_site_fract_y
_atom_site_fract_z
_atom_site_U_iso_or_equiv
_atom_site_adp_type
_atom_site_occupancy
_atom_site_symmetry_multiplicity
_atom_site_calc_flag
_atom_site_refinement_flags
C1 C 0.3764(3) 1.0759(5) 0.4895(3) 0.0245(13) Uani 1 1 d .
H1 H 0.4178 1.0619 0.4677 0.029 Uiso 1 1 calc R
C2 C 0.3872(4) 1.1373(5) 0.5531(3) 0.0283(14) Uani 1 1 d .
H2 H 0.4349 1.1634 0.5762 0.034 Uiso 1 1 calc R
C3 C 0.3246(4) 1.1626(5) 0.5854(3) 0.0310(15) Uani 1 1 d .
H3 H 0.3294 1.2109 0.6272 0.037 Uiso 1 1 calc R
C4 C 0.2594(3) 1.1172(5) 0.5556(3) 0.0250(13) Uani 1 1 d .
H4 H 0.2178 1.1361 0.5757 0.030 Uiso 1 1 calc R
C5 C 0.2505(3) 1.0406(4) 0.4938(3) 0.0196(12) Uani 1 1 d .
C6 C 0.1906(3) 0.9745(5) 0.4742(3) 0.0191(12) Uani 1 1 d .
C7 C 0.1275(3) 0.9812(5) 0.5111(3) 0.0238(13) Uani 1 1 d .
H7 H 0.1204 1.0426 0.5387 0.029 Uiso 1 1 calc R
C8 C 0.0796(3) 0.9018(5) 0.5067(3) 0.0263(14) Uani 1 1 d .
H8 H 0.0399 0.9064 0.5325 0.032 Uiso 1 1 calc R
C9 C 0.0884(3) 0.8106(5) 0.4630(3) 0.0252(13) Uani 1 1 d .
H9 H 0.0583 0.7509 0.4638 0.030 Uiso 1 1 calc R
C10 C 0.1411(3) 0.8115(5) 0.4202(3) 0.0232(13) Uani 1 1 d .
H10 H 0.1448 0.7519 0.3892 0.028 Uiso 1 1 calc R
C11 C 0.1098(3) 1.0599(4) 0.2448(3) 0.0181(12) Uani 1 1 d .
C12 C 0.1543(3) 1.0653(5) 0.1866(3) 0.0196(12) Uani 1 1 d .
C13 C 0.2125(3) 1.1380(4) 0.2173(3) 0.0185(12) Uani 1 1 d .
H13 H 0.2512 1.1557 0.1924 0.022 Uiso 1 1 calc R
C14 C 0.2041(3) 1.1791(4) 0.2891(3) 0.0183(12) Uani 1 1 d .
C15 C 0.1426(3) 1.1288(4) 0.3063(3) 0.0191(12) Uani 1 1 d .
H15 H 0.1253 1.1393 0.3527 0.023 Uiso 1 1 calc R
C16 C 0.0333(3) 1.0092(5) 0.2431(3) 0.0237(13) Uani 1 1 d .
C17 C 0.0090(3) 1.0315(5) 0.3194(3) 0.0303(15) Uani 1 1 d .
H17A H -0.0396 1.0005 0.3168 0.046 Uiso 1 1 calc R
H17B H 0.0062 1.1070 0.3267 0.046 Uiso 1 1 calc R
H17C H 0.0447 1.0013 0.3634 0.046 Uiso 1 1 calc R
C18 C -0.0261(3) 1.0613(5) 0.1775(3) 0.0284(14) Uani 1 1 d .
H18A H -0.0747 1.0326 0.1783 0.043 Uiso 1 1 calc R
H18B H -0.0147 1.0473 0.1265 0.043 Uiso 1 1 calc R
H18C H -0.0263 1.1367 0.1862 0.043 Uiso 1 1 calc R
C19 C 0.0324(3) 0.8897(5) 0.2332(4) 0.0313(15) Uani 1 1 d .
H19A H 0.0625 0.8576 0.2803 0.047 Uiso 1 1 calc R
H19B H 0.0526 0.8713 0.1879 0.047 Uiso 1 1 calc R
H19C H -0.0184 0.8642 0.2252 0.047 Uiso 1 1 calc R
C20 C 0.1395(3) 1.0400(5) 0.0982(3) 0.0223(13) Uani 1 1 d .
C21 C 0.0996(3) 1.1360(5) 0.0543(3) 0.0281(14) Uani 1 1 d .
H21A H 0.0879 1.1223 -0.0020 0.042 Uiso 1 1 calc R
H21B H 0.1318 1.1971 0.0655 0.042 Uiso 1 1 calc R
H21C H 0.0539 1.1491 0.0718 0.042 Uiso 1 1 calc R
C22 C 0.0929(4) 0.9423(5) 0.0707(3) 0.0283(15) Uani 1 1 d .
H22A H 0.0897 0.9317 0.0147 0.043 Uiso 1 1 calc R
H22B H 0.0433 0.9517 0.0800 0.043 Uiso 1 1 calc R
H22C H 0.1161 0.8814 0.0998 0.043 Uiso 1 1 calc R
C23 C 0.2118(3) 1.0270(5) 0.0701(3) 0.0276(14) Uani 1 1 d .
H23A H 0.2393 0.9672 0.0965 0.041 Uiso 1 1 calc R
H23B H 0.2417 1.0902 0.0824 0.041 Uiso 1 1 calc R
H23C H 0.2004 1.0154 0.0135 0.041 Uiso 1 1 calc R
C24 C 0.2394(3) 1.2812(4) 0.3246(3) 0.0219(13) Uani 1 1 d .
C25 C 0.2034(4) 1.3688(5) 0.2696(4) 0.0371(16) Uani 1 1 d .
H25A H 0.1496 1.3621 0.2597 0.056 Uiso 1 1 calc R
H25B H 0.2192 1.3637 0.2201 0.056 Uiso 1 1 calc R
H25C H 0.2183 1.4364 0.2939 0.056 Uiso 1 1 calc R
C26 C 0.3230(4) 1.2838(5) 0.3307(4) 0.0412(18) Uani 1 1 d .
H26A H 0.3426 1.3518 0.3506 0.062 Uiso 1 1 calc R
H26B H 0.3332 1.2723 0.2788 0.062 Uiso 1 1 calc R
H26C H 0.3467 1.2289 0.3664 0.062 Uiso 1 1 calc R
C27 C 0.2242(5) 1.3015(6) 0.4044(4) 0.051(2) Uani 1 1 d .
H27A H 0.1708 1.3049 0.4002 0.077 Uiso 1 1 calc R
H27B H 0.2467 1.3678 0.4247 0.077 Uiso 1 1 calc R
H27C H 0.2451 1.2450 0.4400 0.077 Uiso 1 1 calc R
C28 C 0.3120(3) 0.7866(4) 0.2750(3) 0.0175(12) Uani 1 1 d .
C29 C 0.3512(3) 0.7948(4) 0.3557(3) 0.0185(12) Uani 1 1 d .
C30 C 0.3965(3) 0.8864(4) 0.3589(3) 0.0194(12) Uani 1 1 d .
H30 H 0.4276 0.9129 0.4052 0.023 Uiso 1 1 calc R
C31 C 0.3884(3) 0.9315(5) 0.2842(3) 0.0173(11) Uani 1 1 d .
C32 C 0.3339(3) 0.8723(4) 0.2340(3) 0.0187(12) Uani 1 1 d .
H32 H 0.3146 0.8875 0.1803 0.022 Uiso 1 1 calc R
C33 C 0.2654(3) 0.6972(4) 0.2280(3) 0.0195(12) Uani 1 1 d .
C34 C 0.3117(4) 0.5968(5) 0.2349(4) 0.0319(15) Uani 1 1 d .
H34A H 0.2848 0.5437 0.1996 0.048 Uiso 1 1 calc R
H34B H 0.3211 0.5711 0.2888 0.048 Uiso 1 1 calc R
H34C H 0.3587 0.6116 0.2207 0.048 Uiso 1 1 calc R
C35 C 0.1916(3) 0.6767(5) 0.2518(4) 0.0303(15) Uani 1 1 d .
H35A H 0.1624 0.7410 0.2460 0.045 Uiso 1 1 calc R
H35B H 0.2013 0.6537 0.3064 0.045 Uiso 1 1 calc R
H35C H 0.1642 0.6225 0.2181 0.045 Uiso 1 1 calc R
C36 C 0.2457(4) 0.7238(5) 0.1403(4) 0.0323(15) Uani 1 1 d .
H36A H 0.2911 0.7319 0.1213 0.048 Uiso 1 1 calc R
H36B H 0.2176 0.7890 0.1323 0.048 Uiso 1 1 calc R
H36C H 0.2160 0.6674 0.1115 0.048 Uiso 1 1 calc R
C37 C 0.3663(3) 0.7220(5) 0.4281(3) 0.0218(13) Uani 1 1 d .
C38 C 0.4336(3) 0.6540(5) 0.4234(4) 0.0320(15) Uani 1 1 d .
H38A H 0.4461 0.6090 0.4697 0.048 Uiso 1 1 calc R
H38B H 0.4757 0.6990 0.4214 0.048 Uiso 1 1 calc R
H38C H 0.4219 0.6107 0.3763 0.048 Uiso 1 1 calc R
C39 C 0.3037(4) 0.6499(5) 0.4370(4) 0.0330(16) Uani 1 1 d .
H39A H 0.3192 0.6081 0.4846 0.049 Uiso 1 1 calc R
H39B H 0.2913 0.6035 0.3916 0.049 Uiso 1 1 calc R
H39C H 0.2605 0.6915 0.4405 0.049 Uiso 1 1 calc R
C40 C 0.3862(4) 0.7854(5) 0.5040(3) 0.0352(16) Uani 1 1 d .
H40A H 0.3466 0.8352 0.5056 0.053 Uiso 1 1 calc R
H40B H 0.4323 0.8234 0.5058 0.053 Uiso 1 1 calc R
H40C H 0.3925 0.7383 0.5489 0.053 Uiso 1 1 calc R
C41 C 0.4425(3) 1.0070(5) 0.2583(4) 0.0239(13) Uani 1 1 d .
C42 C 0.4811(3) 1.0786(5) 0.3248(4) 0.0318(15) Uani 1 1 d .
H42A H 0.5173 1.1220 0.3067 0.048 Uiso 1 1 calc R
H42B H 0.5062 1.0362 0.3693 0.048 Uiso 1 1 calc R
H42C H 0.4445 1.1234 0.3410 0.048 Uiso 1 1 calc R
C43 C 0.4046(4) 1.0724(6) 0.1875(4) 0.0362(16) Uani 1 1 d .
H43A H 0.3655 1.1145 0.2014 0.054 Uiso 1 1 calc R
H43B H 0.3833 1.0260 0.1440 0.054 Uiso 1 1 calc R
H43C H 0.4409 1.1184 0.1720 0.054 Uiso 1 1 calc R
C44 C 0.5011(3) 0.9359(5) 0.2339(4) 0.0297(14) Uani 1 1 d .
H44A H 0.5381 0.9792 0.2170 0.045 Uiso 1 1 calc R
H44B H 0.4771 0.8906 0.1907 0.045 Uiso 1 1 calc R
H44C H 0.5252 0.8929 0.2785 0.045 Uiso 1 1 calc R
N1 N 0.3094(3) 1.0311(4) 0.4532(3) 0.0209(10) Uani 1 1 d .
N2 N 0.1901(2) 0.8928(4) 0.4182(2) 0.0184(10) Uani 1 1 d .
Th1 Th 0.251388(10) 0.972824(15) 0.329283(11) 0.01477(7) Uani 1 1 d .

loop_
_atom_site_aniso_label
_atom_site_aniso_U_11
_atom_site_aniso_U_22
_atom_site_aniso_U_33
_atom_site_aniso_U_23
_atom_site_aniso_U_13
_atom_site_aniso_U_12
C1 0.021(3) 0.028(3) 0.026(3) -0.007(3) 0.009(2) -0.004(3)
C2 0.028(3) 0.025(3) 0.029(3) -0.005(3) 0.001(3) -0.006(3)
C3 0.041(4) 0.029(4) 0.022(3) -0.009(3) 0.006(3) -0.003(3)
C4 0.030(3) 0.028(3) 0.019(3) -0.002(2) 0.010(3) 0.005(3)
C5 0.025(3) 0.023(3) 0.013(2) 0.000(2) 0.008(2) 0.001(3)
C6 0.020(3) 0.026(3) 0.012(2) 0.005(2) 0.007(2) 0.003(3)
C7 0.027(3) 0.024(3) 0.023(3) -0.001(3) 0.012(2) 0.005(3)
C8 0.020(3) 0.035(4) 0.028(3) 0.009(3) 0.015(3) 0.004(3)
C9 0.022(3) 0.027(3) 0.028(3) 0.009(3) 0.010(3) -0.002(3)
C10 0.016(3) 0.026(3) 0.027(3) 0.001(3) 0.004(2) -0.003(3)
C11 0.015(3) 0.025(3) 0.015(2) 0.003(2) 0.004(2) 0.004(2)
C12 0.018(3) 0.025(3) 0.017(3) 0.001(2) 0.008(2) 0.005(2)
C13 0.023(3) 0.015(3) 0.020(3) 0.001(2) 0.010(2) 0.003(2)
C14 0.025(3) 0.015(3) 0.016(3) 0.000(2) 0.006(2) 0.005(2)
C15 0.018(3) 0.021(3) 0.020(3) 0.002(2) 0.007(2) 0.008(2)
C16 0.016(3) 0.031(4) 0.026(3) 0.005(3) 0.007(2) 0.001(2)
C17 0.019(3) 0.047(4) 0.027(3) 0.005(3) 0.010(3) 0.003(3)
C18 0.019(3) 0.040(4) 0.027(3) 0.005(3) 0.007(3) 0.003(3)
C19 0.021(3) 0.038(4) 0.035(3) 0.006(3) 0.006(3) -0.006(3)
C20 0.020(3) 0.032(4) 0.015(3) 0.000(2) 0.004(2) 0.002(3)
C21 0.023(3) 0.039(4) 0.022(3) 0.004(3) 0.006(3) 0.000(3)
C22 0.031(4) 0.031(4) 0.024(3) -0.005(3) 0.008(3) 0.005(3)
C23 0.024(3) 0.039(4) 0.019(3) 0.005(3) 0.005(2) 0.004(3)
C24 0.032(4) 0.013(3) 0.024(3) -0.003(2) 0.013(3) 0.000(2)
C25 0.043(4) 0.026(4) 0.044(4) 0.007(3) 0.014(3) -0.002(3)
C26 0.037(4) 0.026(4) 0.059(5) -0.012(3) 0.007(4) -0.006(3)
C27 0.102(7) 0.028(4) 0.030(4) -0.007(3) 0.028(4) -0.014(4)
C28 0.016(3) 0.014(3) 0.026(3) -0.003(2) 0.013(2) 0.003(2)
C29 0.015(3) 0.019(3) 0.025(3) 0.002(2) 0.011(2) 0.003(2)
C30 0.015(3) 0.023(3) 0.022(3) -0.001(2) 0.009(2) -0.001(2)
C31 0.013(3) 0.022(3) 0.021(3) 0.000(2) 0.013(2) 0.001(2)
C32 0.022(3) 0.021(3) 0.017(3) -0.003(2) 0.011(2) 0.002(2)
C33 0.018(3) 0.015(3) 0.028(3) -0.002(2) 0.011(2) -0.003(2)
C34 0.029(4) 0.021(3) 0.050(4) -0.005(3) 0.019(3) 0.001(3)
C35 0.016(3) 0.035(4) 0.042(4) -0.011(3) 0.012(3) -0.002(3)
C36 0.038(4) 0.030(4) 0.029(3) -0.006(3) 0.006(3) -0.005(3)
C37 0.023(3) 0.020(3) 0.026(3) 0.008(2) 0.012(3) 0.003(2)
C38 0.024(3) 0.030(4) 0.043(4) 0.013(3) 0.008(3) 0.007(3)
C39 0.034(4) 0.030(4) 0.039(4) 0.015(3) 0.016(3) 0.000(3)
C40 0.048(4) 0.035(4) 0.024(3) 0.006(3) 0.010(3) 0.003(3)
C41 0.020(3) 0.023(3) 0.030(3) 0.002(2) 0.008(3) -0.003(2)
C42 0.027(3) 0.027(4) 0.047(4) -0.003(3) 0.018(3) -0.008(3)
C43 0.025(3) 0.040(4) 0.048(4) 0.019(3) 0.018(3) -0.005(3)
C44 0.023(3) 0.032(4) 0.041(4) -0.004(3) 0.020(3) -0.007(3)
N1 0.023(3) 0.019(3) 0.023(2) 0.001(2) 0.012(2) 0.005(2)
N2 0.016(2) 0.020(3) 0.020(2) -0.0004(19) 0.0066(19) -0.0002(19)
Th1 0.01415(11) 0.01501(11) 0.01676(10) -0.00038(9) 0.00685(7) 0.00014(9)

loop_
_atom_type_symbol
_atom_type_description
_atom_type_scat_dispersion_real
_atom_type_scat_dispersion_imag
_atom_type_scat_source
C C 0.0033 0.0016 'International Tables Vol C Tables 4.2.6.8 and 6.1.1.4'
H H 0.0000 0.0000 'International Tables Vol C Tables 4.2.6.8 and 6.1.1.4'
N N 0.0061 0.0033 'International Tables Vol C Tables 4.2.6.8 and 6.1.1.4'
Th Th -7.2400 8.8979 'International Tables Vol C Tables 4.2.6.8 and 6.1.1.4'

loop_
_geom_angle_atom_site_label_1
_geom_angle_atom_site_label_2
_geom_angle_atom_site_label_3
_geom_angle
C2 C1 N1 125.2(5)
C2 C1 H1 117.4
N1 C1 H1 117.4
C1 C2 C3 118.2(6)
C1 C2 H2 120.9
C3 C2 H2 120.9
C4 C3 C2 119.3(6)
C4 C3 H3 120.4
C2 C3 H3 120.4
C3 C4 C5 122.0(6)
C3 C4 H4 119.0
C5 C4 H4 119.0
C6 C5 N1 119.1(5)
C6 C5 C4 123.7(5)
N1 C5 C4 117.2(5)
C6 C5 Th1 76.2(3)
N1 C5 Th1 48.3(3)
C4 C5 Th1 152.7(4)
C5 C6 N2 120.1(5)
C5 C6 C7 122.5(5)
N2 C6 C7 117.4(5)
C5 C6 Th1 77.3(3)
N2 C6 Th1 50.4(2)
C7 C6 Th1 149.9(4)
C8 C7 C6 121.2(5)
C8 C7 H7 119.4
C6 C7 H7 119.4
C7 C8 C9 119.8(5)
C7 C8 H8 120.1
C9 C8 H8 120.1
C10 C9 C8 118.2(6)
C10 C9 H9 120.9
C8 C9 H9 120.9
C9 C10 N2 125.1(6)
C9 C10 H10 117.4
N2 C10 H10 117.4
C15 C11 C12 106.7(5)
C15 C11 C16 120.6(5)
C12 C11 C16 131.9(5)
C15 C11 Th1 70.6(3)
C12 C11 Th1 77.6(3)
C16 C11 Th1 124.3(4)
C13 C12 C11 105.5(5)
C13 C12 C20 117.5(5)
C11 C12 C20 133.7(5)
C13 C12 Th1 71.3(3)
C11 C12 Th1 74.1(3)
C20 C12 Th1 134.1(4)
C14 C13 C12 110.7(5)
C14 C13 Th1 74.1(3)
C12 C13 Th1 80.3(3)
C14 C13 H13 124.6
C12 C13 H13 124.6
Th1 C13 H13 112.9
C15 C14 C13 106.2(5)
C15 C14 C24 127.0(5)
C13 C14 C24 124.2(5)
C15 C14 Th1 74.9(3)
C13 C14 Th1 77.4(3)
C24 C14 Th1 128.0(4)
C14 C15 C11 110.8(5)
C14 C15 Th1 76.3(3)
C11 C15 Th1 80.8(3)
C14 C15 H15 124.6
C11 C15 H15 124.6
Th1 C15 H15 110.4
C17 C16 C19 106.6(5)
C17 C16 C11 110.6(5)
C19 C16 C11 113.8(5)
C17 C16 C18 105.5(5)
C19 C16 C18 110.7(5)
C11 C16 C18 109.3(5)
C16 C17 H17A 109.5
C16 C17 H17B 109.5
H17A C17 H17B 109.5
C16 C17 H17C 109.5
H17A C17 H17C 109.5
H17B C17 H17C 109.5
C16 C18 H18A 109.5
C16 C18 H18B 109.5
H18A C18 H18B 109.5
C16 C18 H18C 109.5
H18A C18 H18C 109.5
H18B C18 H18C 109.5
C16 C19 H19A 109.5
C16 C19 H19B 109.5
H19A C19 H19B 109.5
C16 C19 H19C 109.5
H19A C19 H19C 109.5
H19B C19 H19C 109.5
C22 C20 C23 106.4(5)
C22 C20 C12 116.6(5)
C23 C20 C12 111.7(5)
C22 C20 C21 108.5(5)
C23 C20 C21 106.4(5)
C12 C20 C21 106.9(5)
C20 C21 H21A 109.5
C20 C21 H21B 109.5
H21A C21 H21B 109.5
C20 C21 H21C 109.5
H21A C21 H21C 109.5
H21B C21 H21C 109.5
C20 C22 H22A 109.5
C20 C22 H22B 109.5
H22A C22 H22B 109.5
C20 C22 H22C 109.5
H22A C22 H22C 109.5
H22B C22 H22C 109.5
C20 C23 H23A 109.5
C20 C23 H23B 109.5
H23A C23 H23B 109.5
C20 C23 H23C 109.5
H23A C23 H23C 109.5
H23B C23 H23C 109.5
C27 C24 C14 111.9(5)
C27 C24 C25 108.1(5)
C14 C24 C25 106.3(5)
C27 C24 C26 109.1(6)
C14 C24 C26 112.5(5)
C25 C24 C26 108.8(5)
C24 C25 H25A 109.5
C24 C25 H25B 109.5
H25A C25 H25B 109.5
C24 C25 H25C 109.5
H25A C25 H25C 109.5
H25B C25 H25C 109.5
C24 C26 H26A 109.5
C24 C26 H26B 109.5
H26A C26 H26B 109.5
C24 C26 H26C 109.5
H26A C26 H26C 109.5
H26B C26 H26C 109.5
C24 C27 H27A 109.5
C24 C27 H27B 109.5
H27A C27 H27B 109.5
C24 C27 H27C 109.5
H27A C27 H27C 109.5
H27B C27 H27C 109.5
C32 C28 C29 107.5(5)
C32 C28 C33 119.3(5)
C29 C28 C33 132.3(5)
C32 C28 Th1 72.8(3)
C29 C28 Th1 76.5(3)
C33 C28 Th1 124.8(3)
C30 C29 C28 105.2(5)
C30 C29 C37 117.5(5)
C28 C29 C37 135.9(5)
C30 C29 Th1 73.4(3)
C28 C29 Th1 74.7(3)
C37 C29 Th1 126.5(3)
C31 C30 C29 111.0(5)
C31 C30 Th1 76.7(3)
C29 C30 Th1 77.8(3)
C31 C30 H30 124.5
C29 C30 H30 124.5
Th1 C30 H30 112.9
C32 C31 C30 105.9(5)
C32 C31 C41 125.6(5)
C30 C31 C41 126.3(5)
C32 C31 Th1 73.4(3)
C30 C31 Th1 74.8(3)
C41 C31 Th1 130.0(4)
C31 C32 C28 110.3(5)
C31 C32 Th1 78.1(3)
C28 C32 Th1 78.3(3)
C31 C32 H32 124.9
C28 C32 H32 124.9
Th1 C32 H32 110.9
C36 C33 C34 105.5(5)
C36 C33 C35 106.3(5)
C34 C33 C35 110.6(5)
C36 C33 C28 110.3(5)
C34 C33 C28 109.7(5)
C35 C33 C28 114.0(5)
C33 C34 H34A 109.5
C33 C34 H34B 109.5
H34A C34 H34B 109.5
C33 C34 H34C 109.5
H34A C34 H34C 109.5
H34B C34 H34C 109.5
C33 C35 H35A 109.5
C33 C35 H35B 109.5
H35A C35 H35B 109.5
C33 C35 H35C 109.5
H35A C35 H35C 109.5
H35B C35 H35C 109.5
C33 C36 H36A 109.5
C33 C36 H36B 109.5
H36A C36 H36B 109.5
C33 C36 H36C 109.5
H36A C36 H36C 109.5
H36B C36 H36C 109.5
C39 C37 C40 106.0(5)
C39 C37 C38 108.1(5)
C40 C37 C38 107.7(5)
C39 C37 C29 116.5(5)
C40 C37 C29 110.8(5)
C38 C37 C29 107.4(4)
C37 C38 H38A 109.5
C37 C38 H38B 109.5
H38A C38 H38B 109.5
C37 C38 H38C 109.5
H38A C38 H38C 109.5
H38B C38 H38C 109.5
C37 C39 H39A 109.5
C37 C39 H39B 109.5
H39A C39 H39B 109.5
C37 C39 H39C 109.5
H39A C39 H39C 109.5
H39B C39 H39C 109.5
C37 C40 H40A 109.5
C37 C40 H40B 109.5
H40A C40 H40B 109.5
C37 C40 H40C 109.5
H40A C40 H40C 109.5
H40B C40 H40C 109.5
C42 C41 C43 110.0(5)
C42 C41 C31 112.3(5)
C43 C41 C31 111.7(5)
C42 C41 C44 108.9(5)
C43 C41 C44 108.8(5)
C31 C41 C44 104.9(5)
C41 C42 H42A 109.5
C41 C42 H42B 109.5
H42A C42 H42B 109.5
C41 C42 H42C 109.5
H42A C42 H42C 109.5
H42B C42 H42C 109.5
C41 C43 H43A 109.5
C41 C43 H43B 109.5
H43A C43 H43B 109.5
C41 C43 H43C 109.5
H43A C43 H43C 109.5
H43B C43 H43C 109.5
C41 C44 H44A 109.5
C41 C44 H44B 109.5
H44A C44 H44B 109.5
C41 C44 H44C 109.5
H44A C44 H44C 109.5
H44B C44 H44C 109.5
C1 N1 C5 116.2(5)
C1 N1 Th1 138.1(4)
C5 N1 Th1 104.1(3)
C10 N2 C6 115.9(4)
C10 N2 Th1 139.2(4)
C6 N2 Th1 101.7(3)
N1 Th1 N2 73.40(16)
N1 Th1 C15 94.32(16)
N2 Th1 C15 88.05(16)
N1 Th1 C32 120.01(16)
N2 Th1 C32 126.83(16)
C15 Th1 C32 135.22(16)
N1 Th1 C14 89.23(16)
N2 Th1 C14 113.70(15)
C15 Th1 C14 28.82(16)
C32 Th1 C14 117.39(15)
N1 Th1 C30 74.40(16)
N2 Th1 C30 106.66(15)
C15 Th1 C30 157.45(16)
C32 Th1 C30 46.66(16)
C14 Th1 C30 129.62(16)
N1 Th1 C13 113.37(16)
N2 Th1 C13 133.42(16)
C15 Th1 C13 46.56(15)
C32 Th1 C13 91.10(15)
C14 Th1 C13 28.55(14)
C30 Th1 C13 119.69(15)
N1 Th1 C31 93.47(16)
N2 Th1 C31 133.47(16)
C15 Th1 C31 138.12(16)
C32 Th1 C31 28.56(15)
C14 Th1 C31 110.44(16)
C30 Th1 C31 28.44(15)
C13 Th1 C31 92.98(16)
N1 Th1 C28 116.06(16)
N2 Th1 C28 98.02(15)
C15 Th1 C28 149.54(16)
C32 Th1 C28 28.82(15)
C14 Th1 C28 144.43(15)
C30 Th1 C28 46.95(16)
C13 Th1 C28 116.22(15)
C31 Th1 C28 47.46(16)
N1 Th1 C29 87.49(16)
N2 Th1 C29 86.49(15)
C15 Th1 C29 173.50(16)
C32 Th1 C29 47.52(15)
C14 Th1 C29 157.63(16)
C30 Th1 C29 28.86(15)
C13 Th1 C29 137.89(15)
C31 Th1 C29 47.79(15)
C28 Th1 C29 28.81(15)
N1 Th1 C11 121.81(16)
N2 Th1 C11 89.29(15)
C15 Th1 C11 28.55(15)
C32 Th1 C11 114.80(15)
C14 Th1 C11 47.53(16)
C30 Th1 C11 160.63(14)
C13 Th1 C11 46.65(15)
C31 Th1 C11 132.82(15)
C28 Th1 C11 121.26(16)
C29 Th1 C11 147.69(16)
N1 Th1 C12 136.42(17)
N2 Th1 C12 115.78(15)
C15 Th1 C12 46.78(15)
C32 Th1 C12 89.55(15)
C14 Th1 C12 47.38(16)
C30 Th1 C12 132.64(15)
C13 Th1 C12 28.36(16)
C31 Th1 C12 104.49(15)
C28 Th1 C12 105.04(16)
C29 Th1 C12 133.58(15)
C11 Th1 C12 28.35(14)

loop_
_geom_bond_atom_site_label_1
_geom_bond_atom_site_label_2
_geom_bond_distance
C1 C2 1.345(8)
C1 N1 1.392(7)
C1 H1 0.9500
C2 C3 1.441(9)
C2 H2 0.9500
C3 C4 1.343(9)
C3 H3 0.9500
C4 C5 1.446(7)
C4 H4 0.9500
C5 C6 1.382(8)
C5 N1 1.440(7)
C5 Th1 3.018(5)
C6 N2 1.435(7)
C6 C7 1.464(8)
C6 Th1 3.004(5)
C7 C8 1.345(8)
C7 H7 0.9500
C8 C9 1.428(8)
C8 H8 0.9500
C9 C10 1.363(7)
C9 H9 0.9500
C10 N2 1.390(7)
C10 H10 0.9500
C11 C15 1.424(8)
C11 C12 1.453(7)
C11 C16 1.558(8)
C11 Th1 2.942(5)
C12 C13 1.440(8)
C12 C20 1.548(7)
C12 Th1 2.988(5)
C13 C14 1.406(7)
C13 Th1 2.871(5)
C13 H13 0.9500
C14 C15 1.404(8)
C14 C24 1.534(8)
C14 Th1 2.829(5)
C15 Th1 2.811(5)
C15 H15 0.9500
C16 C17 1.533(8)
C16 C19 1.544(9)
C16 C18 1.559(8)
C17 H17A 0.9800
C17 H17B 0.9800
C17 H17C 0.9800
C18 H18A 0.9800
C18 H18B 0.9800
C18 H18C 0.9800
C19 H19A 0.9800
C19 H19B 0.9800
C19 H19C 0.9800
C20 C22 1.539(8)
C20 C23 1.543(8)
C20 C21 1.552(8)
C21 H21A 0.9800
C21 H21B 0.9800
C21 H21C 0.9800
C22 H22A 0.9800
C22 H22B 0.9800
C22 H22C 0.9800
C23 H23A 0.9800
C23 H23B 0.9800
C23 H23C 0.9800
C24 C27 1.511(8)
C24 C25 1.535(9)
C24 C26 1.537(8)
C25 H25A 0.9800
C25 H25B 0.9800
C25 H25C 0.9800
C26 H26A 0.9800
C26 H26B 0.9800
C26 H26C 0.9800
C27 H27A 0.9800
C27 H27B 0.9800
C27 H27C 0.9800
C28 C32 1.423(7)
C28 C29 1.445(8)
C28 C33 1.559(8)
C28 Th1 2.892(5)
C29 C30 1.440(8)
C29 C37 1.552(7)
C29 Th1 2.914(5)
C30 C31 1.410(7)
C30 Th1 2.857(5)
C30 H30 0.9500
C31 C32 1.408(8)
C31 C41 1.538(8)
C31 Th1 2.881(5)
C32 Th1 2.822(5)
C32 H32 0.9500
C33 C36 1.538(8)
C33 C34 1.541(8)
C33 C35 1.544(8)
C34 H34A 0.9800
C34 H34B 0.9800
C34 H34C 0.9800
C35 H35A 0.9800
C35 H35B 0.9800
C35 H35C 0.9800
C36 H36A 0.9800
C36 H36B 0.9800
C36 H36C 0.9800
C37 C39 1.522(8)
C37 C40 1.534(8)
C37 C38 1.545(8)
C38 H38A 0.9800
C38 H38B 0.9800
C38 H38C 0.9800
C39 H39A 0.9800
C39 H39B 0.9800
C39 H39C 0.9800
C40 H40A 0.9800
C40 H40B 0.9800
C40 H40C 0.9800
C41 C42 1.533(9)
C41 C43 1.534(9)
C41 C44 1.554(8)
C42 H42A 0.9800
C42 H42B 0.9800
C42 H42C 0.9800
C43 H43A 0.9800
C43 H43B 0.9800
C43 H43C 0.9800
C44 H44A 0.9800
C44 H44B 0.9800
C44 H44C 0.9800
N1 Th1 2.325(5)
N2 Th1 2.363(4)
